data_4115764
loop_
_publ_author_name
'Bradley M. Kraft'
'Rene J. Lachicotte'
'William D. Jones'

_publ_section_title
;
 Aliphatic and Aromatic Carbon-Fluorine Bond Activation with Cp*2ZrH2:
 Mechanisms of Hydrodefluorination
;
_journal_name_full 'Journal of the American Chemical Society'
_journal_page_first 10973
_journal_page_last 10979
_journal_paper_doi 10.1021/ja016087l
_journal_volume 123
_journal_year 2001
_chemical_formula_sum 'C20 H30 F Zr'
_chemical_formula_weight 380.66
_chemical_name_common Cp*2ZrHF
_chemical_name_systematic
; 
 ? 
;
_space_group_IT_number 18
_symmetry_cell_setting orthorhombic
_symmetry_space_group_name_Hall 'P 2 2ab'
_symmetry_space_group_name_H-M 'P 21 21 2'
_atom_sites_solution_hydrogens geom
_atom_sites_solution_primary direct
_atom_sites_solution_secondary difmap
_audit_creation_method SHELXL
_cell_angle_alpha 90.00
_cell_angle_beta 90.00
_cell_angle_gamma 90.00
_cell_formula_units_Z 8
_cell_length_a 15.4715(7)
_cell_length_b 15.6123(7)
_cell_length_c 15.7459(7)
_cell_measurement_reflns_used 7814
_cell_measurement_temperature 193(2)
_cell_volume 3803.4(3)
_computing_cell_refinement 'Siemens XSCANS'
_computing_data_collection 'Siemens XSCANS'
_computing_data_reduction 'Siemens SHELXTL'
_computing_molecular_graphics 'Siemens SHELXTL'
_computing_publication_material 'Siemens SHELXTL'
_computing_structure_refinement 'SHELXL-93 (Sheldrick, 1993)'
_computing_structure_solution 'SHELXS-86 (Sheldrick, 1990)'
_diffrn_ambient_temperature 193(2)
_diffrn_measurement_device 'Siemens SMART CCD area detector'
_diffrn_measurement_method 'w scans'
_diffrn_radiation_monochromator graphite
_diffrn_radiation_source 'normal-focus sealed tube'
_diffrn_radiation_type MoK\a
_diffrn_radiation_wavelength 0.71073
_diffrn_reflns_av_R_equivalents 0.0406
_diffrn_reflns_av_sigmaI/netI 0.0475
_diffrn_reflns_limit_h_max 17
_diffrn_reflns_limit_h_min -15
_diffrn_reflns_limit_k_max 17
_diffrn_reflns_limit_k_min -17
_diffrn_reflns_limit_l_max 17
_diffrn_reflns_limit_l_min -13
_diffrn_reflns_number 16660
_diffrn_reflns_theta_max 23.31
_diffrn_reflns_theta_min 1.84
_exptl_absorpt_coefficient_mu 0.583
_exptl_absorpt_correction_T_max 0.9279
_exptl_absorpt_correction_T_min 0.8018
_exptl_absorpt_correction_type SADABS
_exptl_crystal_colour yellow
_exptl_crystal_density_diffrn 1.330
_exptl_crystal_density_meas ?
_exptl_crystal_density_method NA
_exptl_crystal_description Plate
_exptl_crystal_F_000 1592
_exptl_crystal_size_max 0.10
_exptl_crystal_size_mid 0.10
_exptl_crystal_size_min 0.18
_refine_diff_density_max 1.290
_refine_diff_density_min -0.578
_refine_diff_density_rms 0.075
_refine_ls_abs_structure_details 'Flack H D (1983), Acta Cryst. A39, 876-881'
_refine_ls_abs_structure_Flack 0.13(7)
_refine_ls_extinction_method none
_refine_ls_goodness_of_fit_all 1.004
_refine_ls_goodness_of_fit_obs 1.032
_refine_ls_matrix_type full
_refine_ls_number_parameters 415
_refine_ls_number_reflns 5442
_refine_ls_number_restraints 0
_refine_ls_restrained_S_all 1.004
_refine_ls_restrained_S_obs 1.032
_refine_ls_R_factor_all 0.0593
_refine_ls_R_factor_obs 0.0491
_refine_ls_shift/esd_max 0.017
_refine_ls_shift/esd_mean 0.003
_refine_ls_structure_factor_coef Fsqd
_refine_ls_weighting_details 'w=1/[\s^2^(Fo^2^)+(0.0694P)^2^+5.3642P] where P=(Fo^2^+2Fc^2^)/3'
_refine_ls_weighting_scheme calc
_refine_ls_wR_factor_all 0.1231
_refine_ls_wR_factor_obs 0.1174
_reflns_number_observed 4723
_reflns_number_total 5442
_reflns_observed_criterion >2sigma(I)
_cod_data_source_file ja016087l_s2_2.cif
_cod_data_source_block sad1_jonbk03
_cod_depositor_comments
;
The following automatic conversions were performed:

'_exptl_crystal_density_meas' value 'NA' was changed to '?' - the
value is perceived as not measured.

Automatic conversion script
Id: cif_fix_values 3008 2015-01-20 13:52:24Z robertas 

The following automatic conversions were performed:

'_refine_ls_weighting_scheme' value 'calc
w=1/[\s^2^(Fo^2^)+(0.0694P)^2^+5.3642P] where P=(Fo^2^+2Fc^2^)/3' was
changed to 'calc'. New tag '_refine_ls_weighting_details' was
created. The value of the new tag was set to
'w=1/[\s^2^(Fo^2^)+(0.0694P)^2^+5.3642P] where P=(Fo^2^+2Fc^2^)/3'.

Automatic conversion script
Id: cif_fix_values 3143 2015-03-26 13:38:13Z robertas 
;
_cod_database_code 4115764

loop_
_symmetry_equiv_pos_as_xyz
'x, y, z'
'-x, -y, z'
'-x+1/2, y+1/2, -z'
'x+1/2, -y+1/2, -z'

loop_
_atom_site_aniso_label
_atom_site_aniso_U_11
_atom_site_aniso_U_22
_atom_site_aniso_U_33
_atom_site_aniso_U_23
_atom_site_aniso_U_13
_atom_site_aniso_U_12
Zr1 0.0388(3) 0.0265(3) 0.0430(4) 0.0019(3) -0.0140(3) -0.0007(3)
Zr2 0.0248(3) 0.0483(4) 0.0394(4) 0.0173(3) 0.0019(3) 0.0045(3)
F1 0.017(3) 0.017(3) 0.092(6) 0.001(4) 0.003(3) 0.002(3)
F2 0.120(7) 0.038(4) 0.037(4) 0.000(4) -0.036(5) 0.004(5)
F3 0.013(3) 0.032(4) 0.173(10) 0.030(6) -0.002(6) 0.006(3)
F4 0.026(4) 0.197(12) 0.032(4) 0.044(6) -0.002(3) 0.002(6)
C1 0.047(4) 0.035(4) 0.040(4) 0.000(3) -0.016(4) 0.003(3)
C2 0.036(4) 0.029(4) 0.047(4) 0.003(3) 0.006(3) 0.000(3)
C3 0.040(4) 0.030(3) 0.030(4) 0.002(3) -0.004(3) 0.007(3)
C4 0.035(4) 0.034(4) 0.032(4) 0.003(3) -0.009(3) 0.007(3)
C5 0.047(5) 0.034(4) 0.035(4) 0.005(3) 0.003(3) 0.015(4)
C6 0.078(6) 0.049(5) 0.060(6) 0.008(4) -0.035(5) -0.022(4)
C7 0.056(5) 0.053(5) 0.068(6) 0.015(4) 0.018(4) -0.006(4)
C8 0.068(5) 0.043(4) 0.034(4) 0.004(3) -0.007(4) -0.002(4)
C9 0.033(4) 0.052(5) 0.057(5) 0.008(4) 0.004(3) 0.008(3)
C10 0.091(7) 0.081(6) 0.032(4) -0.004(4) 0.011(4) 0.018(6)
C11 0.032(4) 0.047(4) 0.045(5) -0.016(4) 0.004(4) 0.000(3)
C12 0.026(3) 0.035(4) 0.033(4) -0.006(3) -0.004(3) -0.006(3)
C13 0.034(4) 0.033(3) 0.034(4) 0.002(3) 0.006(3) 0.000(3)
C14 0.036(3) 0.025(3) 0.031(4) 0.001(3) 0.001(3) 0.003(3)
C15 0.040(4) 0.037(4) 0.029(4) 0.006(3) 0.006(3) -0.010(3)
C16 0.036(4) 0.076(6) 0.078(6) 0.005(5) 0.026(4) -0.006(4)
C17 0.051(5) 0.053(5) 0.048(5) -0.002(4) -0.020(4) -0.009(4)
C18 0.052(5) 0.071(5) 0.037(4) -0.002(4) 0.005(4) 0.000(4)
C19 0.042(4) 0.045(4) 0.064(5) 0.000(4) 0.000(4) 0.008(3)
C20 0.074(6) 0.049(5) 0.040(4) 0.010(3) 0.013(4) 0.001(4)
C21 0.039(4) 0.030(4) 0.030(4) -0.008(3) 0.005(3) 0.004(3)
C22 0.027(3) 0.043(5) 0.033(4) -0.001(3) -0.004(3) 0.001(3)
C23 0.029(3) 0.036(4) 0.042(4) 0.007(3) 0.003(3) 0.002(3)
C24 0.029(3) 0.039(4) 0.031(3) -0.003(3) 0.002(3) 0.000(3)
C25 0.039(4) 0.029(4) 0.039(4) 0.011(3) 0.005(3) 0.002(3)
C26 0.074(6) 0.042(4) 0.057(5) -0.013(4) 0.016(5) -0.002(4)
C27 0.041(4) 0.064(5) 0.032(4) -0.001(4) -0.008(3) -0.002(4)
C28 0.042(4) 0.037(4) 0.089(6) 0.002(4) -0.008(4) 0.005(3)
C29 0.056(5) 0.065(5) 0.035(4) -0.014(4) 0.008(3) -0.008(4)
C30 0.054(5) 0.048(5) 0.047(5) 0.012(4) 0.005(4) -0.007(4)
C31 0.025(3) 0.034(4) 0.052(5) -0.007(3) 0.001(3) -0.001(3)
C32 0.026(3) 0.060(5) 0.023(3) -0.005(3) -0.005(3) 0.013(3)
C33 0.032(4) 0.036(4) 0.039(4) 0.000(3) -0.005(3) 0.005(3)
C34 0.019(3) 0.070(5) 0.031(4) 0.009(4) -0.004(3) 0.013(3)
C35 0.020(3) 0.053(5) 0.044(4) 0.012(4) -0.011(3) -0.004(3)
C36 0.067(6) 0.065(6) 0.070(6) -0.019(5) -0.004(5) 0.004(5)
C37 0.046(4) 0.084(6) 0.032(4) 0.002(4) -0.005(3) 0.008(4)
C38 0.060(5) 0.047(5) 0.063(5) 0.000(4) -0.001(4) 0.008(4)
C39 0.044(5) 0.135(9) 0.045(5) -0.013(6) 0.002(4) 0.015(5)
C40 0.039(5) 0.088(7) 0.082(7) 0.039(5) 0.003(4) -0.008(5)

loop_
_atom_site_label
_atom_site_type_symbol
_atom_site_fract_x
_atom_site_fract_y
_atom_site_fract_z
_atom_site_U_iso_or_equiv
_atom_site_thermal_displace_type
_atom_site_occupancy
_atom_site_calc_flag
_atom_site_refinement_flags
Zr1 Zr -0.71045(4) -0.22651(4) -0.40202(4) 0.0361(2) Uani 1 d .
Zr2 Zr -0.27167(3) -0.23313(4) -0.11200(4) 0.0375(2) Uani 1 d .
F1 F -0.5865(4) -0.2297(4) -0.4401(5) 0.042(2) Uani 0.50 d P
F2 F -0.6806(6) -0.2247(5) -0.2792(5) 0.065(3) Uani 0.50 d P
F3 F -0.2667(4) -0.1052(5) -0.1015(8) 0.072(3) Uani 0.50 d P
F4 F -0.2718(5) -0.2231(8) -0.2364(5) 0.085(4) Uani 0.50 d P
C1 C -0.6927(5) -0.0698(4) -0.3792(4) 0.041(2) Uani 1 d .
C2 C -0.6891(4) -0.0808(4) -0.4672(4) 0.037(2) Uani 1 d .
C3 C -0.7699(4) -0.1101(4) -0.4958(4) 0.0332(15) Uani 1 d .
C4 C -0.8261(4) -0.1136(4) -0.4249(4) 0.034(2) Uani 1 d .
C5 C -0.7789(5) -0.0875(4) -0.3529(4) 0.039(2) Uani 1 d .
C6 C -0.6205(5) -0.0390(5) -0.3225(5) 0.062(2) Uani 1 d .
H6A H -0.6405(5) -0.0382(5) -0.2634(5) 0.094 Uiso 1 calc R
H6B H -0.6033(5) 0.0190(5) -0.3395(5) 0.094 Uiso 1 calc R
H6C H -0.5709(5) -0.0777(5) -0.3277(5) 0.094 Uiso 1 calc R
C7 C -0.6126(5) -0.0628(5) -0.5238(5) 0.059(2) Uani 1 d .
H7A H -0.6280(5) -0.0753(5) -0.5829(5) 0.089 Uiso 1 calc R
H7B H -0.5639(5) -0.0990(5) -0.5067(5) 0.089 Uiso 1 calc R
H7C H -0.5962(5) -0.0024(5) -0.5186(5) 0.089 Uiso 1 calc R
C8 C -0.7948(5) -0.1206(4) -0.5873(4) 0.048(2) Uani 1 d .
H8A H -0.8540(5) -0.1427(4) -0.5908(4) 0.073 Uiso 1 calc R
H8B H -0.7552(5) -0.1609(4) -0.6147(4) 0.073 Uiso 1 calc R
H8C H -0.7916(5) -0.0650(4) -0.6160(4) 0.073 Uiso 1 calc R
C9 C -0.9225(4) -0.1255(5) -0.4270(5) 0.047(2) Uani 1 d .
H9A H -0.9452(4) -0.1250(5) -0.3688(5) 0.071 Uiso 1 calc R
H9B H -0.9363(4) -0.1804(5) -0.4539(5) 0.071 Uiso 1 calc R
H9C H -0.9490(4) -0.0788(5) -0.4595(5) 0.071 Uiso 1 calc R
C10 C -0.8147(6) -0.0775(6) -0.2635(4) 0.068(3) Uani 1 d .
H10A H -0.7683(6) -0.0590(6) -0.2252(4) 0.102 Uiso 1 calc R
H10B H -0.8379(6) -0.1325(6) -0.2440(4) 0.102 Uiso 1 calc R
H10C H -0.8608(6) -0.0345(6) -0.2637(4) 0.102 Uiso 1 calc R
C11 C -0.8195(4) -0.3457(4) -0.3890(5) 0.041(2) Uani 1 d .
C12 C -0.8034(4) -0.3375(4) -0.4772(4) 0.032(2) Uani 1 d .
C13 C -0.7162(4) -0.3602(4) -0.4900(4) 0.0336(15) Uani 1 d .
C14 C -0.6806(4) -0.3831(4) -0.4117(4) 0.0305(15) Uani 1 d .
C15 C -0.7459(4) -0.3742(4) -0.3489(4) 0.035(2) Uani 1 d .
C16 C -0.9091(5) -0.3358(6) -0.3453(6) 0.063(2) Uani 1 d .
H16A H -0.9512(5) -0.3142(6) -0.3866(6) 0.095 Uiso 1 calc R
H16B H -0.9043(5) -0.2953(6) -0.2980(6) 0.095 Uiso 1 calc R
H16C H -0.9282(5) -0.3915(6) -0.3239(6) 0.095 Uiso 1 calc R
C17 C -0.8701(5) -0.3246(5) -0.5460(5) 0.051(2) Uani 1 d .
H17A H -0.8412(5) -0.3214(5) -0.6013(5) 0.076 Uiso 1 calc R
H17B H -0.9017(5) -0.2713(5) -0.5355(5) 0.076 Uiso 1 calc R
H17C H -0.9106(5) -0.3729(5) -0.5459(5) 0.076 Uiso 1 calc R
C18 C -0.6714(5) -0.3653(5) -0.5756(5) 0.053(2) Uani 1 d .
H18A H -0.7106(5) -0.3450(5) -0.6200(5) 0.080 Uiso 1 calc R
H18B H -0.6551(5) -0.4249(5) -0.5872(5) 0.080 Uiso 1 calc R
H18C H -0.6193(5) -0.3295(5) -0.5747(5) 0.080 Uiso 1 calc R
C19 C -0.5899(4) -0.4141(5) -0.3978(5) 0.050(2) Uani 1 d .
H19A H -0.5812(4) -0.4260(5) -0.3373(5) 0.075 Uiso 1 calc R
H19B H -0.5490(4) -0.3699(5) -0.4163(5) 0.075 Uiso 1 calc R
H19C H -0.5804(4) -0.4665(5) -0.4307(5) 0.075 Uiso 1 calc R
C20 C -0.7367(6) -0.3990(5) -0.2565(4) 0.054(2) Uani 1 d .
H20A H -0.6770(6) -0.4169(5) -0.2455(4) 0.082 Uiso 1 calc R
H20B H -0.7761(6) -0.4464(5) -0.2437(4) 0.082 Uiso 1 calc R
H20C H -0.7510(6) -0.3497(5) -0.2206(4) 0.082 Uiso 1 calc R
C21 C -0.4011(4) -0.3292(4) -0.1215(4) 0.033(2) Uani 1 d .
C22 C -0.4282(4) -0.2496(4) -0.1553(4) 0.035(2) Uani 1 d .
C23 C -0.4268(4) -0.1900(4) -0.0886(4) 0.036(2) Uani 1 d .
C24 C -0.3986(4) -0.2330(5) -0.0127(4) 0.0330(14) Uani 1 d .
C25 C -0.3872(4) -0.3204(4) -0.0340(4) 0.036(2) Uani 1 d .
C26 C -0.3999(6) -0.4128(5) -0.1714(5) 0.058(2) Uani 1 d .
H26A H -0.3786(6) -0.4591(5) -0.1349(5) 0.087 Uiso 1 calc R
H26B H -0.3617(6) -0.4068(5) -0.2207(5) 0.087 Uiso 1 calc R
H26C H -0.4586(6) -0.4264(5) -0.1907(5) 0.087 Uiso 1 calc R
C27 C -0.4573(4) -0.2334(5) -0.2432(4) 0.046(2) Uani 1 d .
H27A H -0.4513(4) -0.2859(5) -0.2767(4) 0.069 Uiso 1 calc R
H27B H -0.4218(4) -0.1880(5) -0.2684(4) 0.069 Uiso 1 calc R
H27C H -0.5180(4) -0.2155(5) -0.2427(4) 0.069 Uiso 1 calc R
C28 C -0.4548(5) -0.0991(4) -0.0928(6) 0.056(2) Uani 1 d .
H28A H -0.4472(5) -0.0722(4) -0.0371(6) 0.084 Uiso 1 calc R
H28B H -0.5158(5) -0.0965(4) -0.1092(6) 0.084 Uiso 1 calc R
H28C H -0.4198(5) -0.0686(4) -0.1350(6) 0.084 Uiso 1 calc R
C29 C -0.3965(5) -0.1941(5) 0.0742(4) 0.052(2) Uani 1 d .
H29A H -0.4066(5) -0.1323(5) 0.0699(4) 0.078 Uiso 1 calc R
H29B H -0.3398(5) -0.2044(5) 0.1001(4) 0.078 Uiso 1 calc R
H29C H -0.4416(5) -0.2201(5) 0.1094(4) 0.078 Uiso 1 calc R
C30 C -0.3724(5) -0.3920(5) 0.0285(5) 0.049(2) Uani 1 d .
H30A H -0.3648(5) -0.3680(5) 0.0855(5) 0.074 Uiso 1 calc R
H30B H -0.3205(5) -0.4240(5) 0.0124(5) 0.074 Uiso 1 calc R
H30C H -0.4225(5) -0.4305(5) 0.0283(5) 0.074 Uiso 1 calc R
C31 C -0.1323(4) -0.2097(4) -0.0375(5) 0.037(2) Uani 1 d .
C32 C -0.1600(4) -0.2903(4) -0.0078(4) 0.036(2) Uani 1 d .
C33 C -0.1604(4) -0.3472(4) -0.0774(4) 0.036(2) Uani 1 d .
C34 C -0.1300(4) -0.3012(5) -0.1494(4) 0.040(2) Uani 1 d .
C35 C -0.1130(4) -0.2164(5) -0.1247(4) 0.039(2) Uani 1 d .
C36 C -0.1174(6) -0.1336(5) 0.0200(6) 0.068(2) Uani 1 d .
H36A H -0.0986(6) -0.0844(5) -0.0139(6) 0.101 Uiso 1 calc R
H36B H -0.0726(6) -0.1477(5) 0.0618(6) 0.101 Uiso 1 calc R
H36C H -0.1712(6) -0.1193(5) 0.0496(6) 0.101 Uiso 1 calc R
C37 C -0.1738(5) -0.3130(5) 0.0839(4) 0.054(2) Uani 1 d .
H37A H -0.1927(5) -0.3727(5) 0.0883(4) 0.081 Uiso 1 calc R
H37B H -0.2182(5) -0.2754(5) 0.1082(4) 0.081 Uiso 1 calc R
H37C H -0.1196(5) -0.3055(5) 0.1152(4) 0.081 Uiso 1 calc R
C38 C -0.1727(5) -0.4421(4) -0.0738(5) 0.057(2) Uani 1 d .
H38A H -0.1705(5) -0.4657(4) -0.1314(5) 0.085 Uiso 1 calc R
H38B H -0.2289(5) -0.4551(4) -0.0482(5) 0.085 Uiso 1 calc R
H38C H -0.1266(5) -0.4677(4) -0.0394(5) 0.085 Uiso 1 calc R
C39 C -0.1130(5) -0.3415(7) -0.2345(5) 0.075(3) Uani 1 d .
H39A H -0.1312(5) -0.4016(7) -0.2333(5) 0.112 Uiso 1 calc R
H39B H -0.0511(5) -0.3383(7) -0.2473(5) 0.112 Uiso 1 calc R
H39C H -0.1457(5) -0.3108(7) -0.2783(5) 0.112 Uiso 1 calc R
C40 C -0.0787(5) -0.1467(6) -0.1815(6) 0.069(3) Uani 1 d .
H40A H -0.0726(5) -0.0936(6) -0.1488(6) 0.104 Uiso 1 calc R
H40B H -0.1190(5) -0.1374(6) -0.2286(6) 0.104 Uiso 1 calc R
H40C H -0.0222(5) -0.1637(6) -0.2040(6) 0.104 Uiso 1 calc R

loop_
_atom_type_symbol
_atom_type_description
_atom_type_scat_dispersion_real
_atom_type_scat_dispersion_imag
_atom_type_scat_source
C C 0.0033 0.0016 'International Tables Vol C Tables 4.2.6.8 and 6.1.1.4'
H H 0.0000 0.0000 'International Tables Vol C Tables 4.2.6.8 and 6.1.1.4'
F F 0.0171 0.0103 'International Tables Vol C Tables 4.2.6.8 and 6.1.1.4'
Zr Zr -2.9673 0.5597 'International Tables Vol C Tables 4.2.6.8 and 6.1.1.4'

loop_
_geom_angle_atom_site_label_1
_geom_angle_atom_site_label_2
_geom_angle_atom_site_label_3
_geom_angle
F2 Zr1 F1 93.9(4)
F2 Zr1 C1 79.6(3)
F1 Zr1 C1 87.8(3)
F2 Zr1 C14 91.7(3)
F1 Zr1 C14 77.3(2)
C1 Zr1 C14 162.3(2)
F2 Zr1 C13 123.9(3)
F1 Zr1 C13 81.3(3)
C1 Zr1 C13 154.5(2)
C14 Zr1 C13 32.5(2)
F2 Zr1 C3 130.2(3)
F1 Zr1 C3 101.0(3)
C1 Zr1 C3 54.2(2)
C14 Zr1 C3 137.8(2)
C13 Zr1 C3 105.3(2)
F2 Zr1 C11 95.0(3)
F1 Zr1 C11 130.2(3)
C1 Zr1 C11 142.0(2)
C14 Zr1 C11 53.5(2)
C13 Zr1 C11 53.6(2)
C3 Zr1 C11 109.6(2)
F2 Zr1 C15 74.9(3)
F1 Zr1 C15 106.6(3)
C1 Zr1 C15 151.4(2)
C14 Zr1 C15 33.0(2)
C13 Zr1 C15 54.0(2)
C3 Zr1 C15 141.1(2)
C11 Zr1 C15 31.7(2)
F2 Zr1 C2 110.7(3)
F1 Zr1 C2 77.0(2)
C1 Zr1 C2 32.4(2)
C14 Zr1 C2 146.8(2)
C13 Zr1 C2 122.1(2)
C3 Zr1 C2 32.4(2)
C11 Zr1 C2 142.0(2)
C15 Zr1 C2 173.4(2)
F2 Zr1 C5 77.8(3)
F1 Zr1 C5 120.7(3)
C1 Zr1 C5 32.9(2)
C14 Zr1 C5 159.3(2)
C13 Zr1 C5 150.0(2)
C3 Zr1 C5 53.7(2)
C11 Zr1 C5 109.1(2)
C15 Zr1 C5 126.3(2)
C2 Zr1 C5 53.5(2)
F2 Zr1 C12 126.4(3)
F1 Zr1 C12 112.6(3)
C1 Zr1 C12 143.1(2)
C14 Zr1 C12 53.7(2)
C13 Zr1 C12 32.4(2)
C3 Zr1 C12 90.7(2)
C11 Zr1 C12 32.5(2)
C15 Zr1 C12 53.6(2)
C2 Zr1 C12 120.0(2)
C5 Zr1 C12 119.3(2)
F2 Zr1 C4 107.0(3)
F1 Zr1 C4 130.4(3)
C1 Zr1 C4 54.2(2)
C14 Zr1 C4 143.5(2)
C13 Zr1 C4 118.3(2)
C3 Zr1 C4 32.5(2)
C11 Zr1 C4 93.0(2)
C15 Zr1 C4 122.0(2)
C2 Zr1 C4 53.6(2)
C5 Zr1 C4 32.3(2)
C12 Zr1 C4 90.5(2)
F4 Zr2 F3 90.1(5)
F4 Zr2 C35 85.0(3)
F3 Zr2 C35 82.1(3)
F4 Zr2 C31 117.4(3)
F3 Zr2 C31 77.3(3)
C35 Zr2 C31 33.0(2)
F4 Zr2 C34 78.5(3)
F3 Zr2 C34 114.1(3)
C35 Zr2 C34 32.8(2)
C31 Zr2 C34 54.1(2)
F4 Zr2 C21 89.3(3)
F3 Zr2 C21 129.2(2)
C35 Zr2 C21 148.3(2)
C31 Zr2 C21 144.2(2)
C34 Zr2 C21 115.5(2)
F4 Zr2 C24 128.3(3)
F3 Zr2 C24 88.7(3)
C35 Zr2 C24 145.6(2)
C31 Zr2 C24 112.7(2)
C34 Zr2 C24 146.2(2)
C21 Zr2 C24 54.0(2)
F4 Zr2 C23 97.1(3)
F3 Zr2 C23 76.0(3)
C35 Zr2 C23 158.0(2)
C31 Zr2 C23 136.0(2)
C34 Zr2 C23 168.8(2)
C21 Zr2 C23 53.7(2)
C24 Zr2 C23 33.2(2)
F4 Zr2 C22 74.8(3)
F3 Zr2 C22 99.2(3)
C35 Zr2 C22 159.7(2)
C31 Zr2 C22 167.0(2)
C34 Zr2 C22 137.0(2)
C21 Zr2 C22 32.7(2)
C24 Zr2 C22 54.5(2)
C23 Zr2 C22 32.3(2)
F4 Zr2 C33 105.7(4)
F3 Zr2 C33 131.0(3)
C35 Zr2 C33 54.5(2)
C31 Zr2 C33 54.0(2)
C34 Zr2 C33 32.7(2)
C21 Zr2 C33 97.7(2)
C24 Zr2 C33 113.4(2)
C23 Zr2 C33 143.4(2)
C22 Zr2 C33 129.5(2)
F4 Zr2 C32 132.2(3)
F3 Zr2 C32 105.7(3)
C35 Zr2 C32 54.3(2)
C31 Zr2 C32 32.6(2)
C34 Zr2 C32 53.7(2)
C21 Zr2 C32 111.8(2)
C24 Zr2 C32 97.5(2)
C23 Zr2 C32 130.3(2)
C22 Zr2 C32 142.0(2)
C33 Zr2 C32 32.2(2)
F4 Zr2 C25 121.3(3)
F3 Zr2 C25 121.2(3)
C35 Zr2 C25 141.8(2)
C31 Zr2 C25 117.3(2)
C34 Zr2 C25 119.8(2)
C21 Zr2 C25 32.1(2)
C24 Zr2 C25 32.4(2)
C23 Zr2 C25 53.7(2)
C22 Zr2 C25 53.6(2)
C33 Zr2 C25 89.8(2)
C32 Zr2 C25 88.7(2)
C2 C1 C5 107.6(6)
C2 C1 C6 126.6(7)
C5 C1 C6 125.6(7)
C2 C1 Zr1 75.0(4)
C5 C1 Zr1 75.4(4)
C6 C1 Zr1 118.7(5)
C1 C2 C3 108.8(6)
C1 C2 C7 126.5(7)
C3 C2 C7 124.7(7)
C1 C2 Zr1 72.6(4)
C3 C2 Zr1 73.7(4)
C7 C2 Zr1 120.8(5)
C2 C3 C4 107.8(6)
C2 C3 C8 124.9(6)
C4 C3 C8 126.5(6)
C2 C3 Zr1 73.8(4)
C4 C3 Zr1 74.6(4)
C8 C3 Zr1 125.3(4)
C3 C4 C5 107.8(6)
C3 C4 C9 126.6(6)
C5 C4 C9 124.6(6)
C3 C4 Zr1 72.9(4)
C5 C4 Zr1 73.8(4)
C9 C4 Zr1 128.1(5)
C4 C5 C1 107.9(6)
C4 C5 C10 125.8(7)
C1 C5 C10 126.2(7)
C4 C5 Zr1 74.0(4)
C1 C5 Zr1 71.7(4)
C10 C5 Zr1 121.5(5)
C15 C11 C12 109.5(6)
C15 C11 C16 124.5(7)
C12 C11 C16 125.5(7)
C15 C11 Zr1 73.9(4)
C12 C11 Zr1 74.7(4)
C16 C11 Zr1 124.0(5)
C11 C12 C13 106.6(6)
C11 C12 C17 126.6(6)
C13 C12 C17 125.8(6)
C11 C12 Zr1 72.8(4)
C13 C12 Zr1 72.3(3)
C17 C12 Zr1 129.0(5)
C14 C13 C12 108.4(5)
C14 C13 C18 126.1(6)
C12 C13 C18 125.3(6)
C14 C13 Zr1 73.2(4)
C12 C13 Zr1 75.3(4)
C18 C13 Zr1 121.3(5)
C13 C14 C15 107.9(6)
C13 C14 C19 125.5(6)
C15 C14 C19 126.5(6)
C13 C14 Zr1 74.3(3)
C15 C14 Zr1 74.3(4)
C19 C14 Zr1 118.7(4)
C11 C15 C14 107.5(6)
C11 C15 C20 127.1(7)
C14 C15 C20 125.2(7)
C11 C15 Zr1 74.4(4)
C14 C15 Zr1 72.7(3)
C20 C15 Zr1 122.3(5)
C22 C21 C25 109.3(6)
C22 C21 C26 124.2(6)
C25 C21 C26 126.0(6)
C22 C21 Zr2 74.5(4)
C25 C21 Zr2 76.1(4)
C26 C21 Zr2 122.2(5)
C23 C22 C21 107.2(5)
C23 C22 C27 126.3(6)
C21 C22 C27 126.3(6)
C23 C22 Zr2 73.5(3)
C21 C22 Zr2 72.8(4)
C27 C22 Zr2 121.8(4)
C22 C23 C24 108.4(6)
C22 C23 C28 126.5(7)
C24 C23 C28 124.9(7)
C22 C23 Zr2 74.2(3)
C24 C23 Zr2 73.0(3)
C28 C23 Zr2 121.8(4)
C25 C24 C23 106.9(6)
C25 C24 C29 127.2(6)
C23 C24 C29 125.2(6)
C25 C24 Zr2 75.8(4)
C23 C24 Zr2 73.8(3)
C29 C24 Zr2 123.5(4)
C21 C25 C24 107.9(6)
C21 C25 C30 126.4(6)
C24 C25 C30 125.3(6)
C21 C25 Zr2 71.8(4)
C24 C25 Zr2 71.8(4)
C30 C25 Zr2 127.1(5)
C32 C31 C35 108.7(6)
C32 C31 C36 123.3(7)
C35 C31 C36 127.6(7)
C32 C31 Zr2 76.2(4)
C35 C31 Zr2 73.3(4)
C36 C31 Zr2 122.1(5)
C31 C32 C33 107.8(6)
C31 C32 C37 124.9(6)
C33 C32 C37 126.7(7)
C31 C32 Zr2 71.3(4)
C33 C32 Zr2 73.6(4)
C37 C32 Zr2 127.3(4)
C32 C33 C34 107.4(6)
C32 C33 C38 126.5(7)
C34 C33 C38 125.0(7)
C32 C33 Zr2 74.2(4)
C34 C33 Zr2 72.4(4)
C38 C33 Zr2 128.2(5)
C35 C34 C33 108.5(6)
C35 C34 C39 127.5(7)
C33 C34 C39 123.8(7)
C35 C34 Zr2 72.5(4)
C33 C34 Zr2 74.8(4)
C39 C34 Zr2 122.7(5)
C34 C35 C31 107.5(6)
C34 C35 C40 125.7(7)
C31 C35 C40 126.9(7)
C34 C35 Zr2 74.7(4)
C31 C35 Zr2 73.7(4)
C40 C35 Zr2 118.3(4)

loop_
_geom_bond_atom_site_label_1
_geom_bond_atom_site_label_2
_geom_bond_distance
Zr1 F2 1.988(7)
Zr1 F1 2.010(6)
Zr1 C1 2.488(7)
Zr1 C14 2.492(6)
Zr1 C13 2.506(6)
Zr1 C3 2.517(6)
Zr1 C11 2.519(7)
Zr1 C15 2.513(6)
Zr1 C2 2.518(6)
Zr1 C5 2.535(6)
Zr1 C12 2.545(6)
Zr1 C4 2.538(6)
Zr2 F4 1.965(7)
Zr2 F3 2.006(7)
Zr2 C35 2.477(6)
Zr2 C31 2.482(6)
Zr2 C34 2.505(6)
Zr2 C21 2.506(7)
Zr2 C24 2.510(6)
Zr2 C23 2.520(6)
Zr2 C22 2.528(6)
Zr2 C33 2.536(6)
Zr2 C32 2.544(6)
Zr2 C25 2.561(7)
C1 C2 1.397(10)
C1 C5 1.424(10)
C1 C6 1.509(9)
C2 C3 1.406(9)
C2 C7 1.508(9)
C3 C4 1.417(9)
C3 C8 1.500(9)
C4 C5 1.409(9)
C4 C9 1.503(9)
C5 C10 1.520(9)
C11 C15 1.375(10)
C11 C12 1.417(10)
C11 C16 1.555(10)
C12 C13 1.409(9)
C12 C17 1.509(9)
C13 C14 1.397(9)
C13 C18 1.517(9)
C14 C15 1.422(9)
C14 C19 1.499(9)
C15 C20 1.512(9)
C21 C22 1.415(9)
C21 C25 1.400(9)
C21 C26 1.525(9)
C22 C23 1.403(9)
C22 C27 1.477(8)
C23 C24 1.438(9)
C23 C28 1.485(9)
C24 C25 1.417(9)
C24 C29 1.497(9)
C25 C30 1.506(9)
C31 C32 1.410(9)
C31 C35 1.408(9)
C31 C36 1.512(10)
C32 C33 1.411(9)
C32 C37 1.503(9)
C33 C34 1.421(10)
C33 C38 1.494(9)
C34 C35 1.405(10)
C34 C39 1.504(11)
C35 C40 1.505(10)
